data_2240833
loop_
_publ_author_name
'Jeon, Youngeun'
'Kim, Jineun'
'Kwon, Eunjin'
'Kim, Tae Ho'

_publ_section_title
;
 Crystal structure of azimsulfuron
;
_journal_coeditor_code HG5444
_journal_issue 7
_journal_name_full 'Acta Crystallographica Section E'
_journal_page_first o470
_journal_page_last o471
_journal_paper_doi 10.1107/S2056989015010968
_journal_volume 71
_journal_year 2015
_chemical_formula_iupac 'C13 H16 N10 O5 S'
_chemical_formula_moiety 'C13 H16 N10 O5 S'
_chemical_formula_sum 'C13 H16 N10 O5 S'
_chemical_formula_weight 424.42
_chemical_name_common azimsulfuron
_chemical_name_systematic
1-(4,6-Dimethoxypyrimidin-2-yl)-3-[1-methyl-4-(2-methyl-2<i>H</i>-tetrazol-5-yl)pyrazol-5-ylsulfonyl]urea
_space_group_crystal_system triclinic
_space_group_IT_number 2
_space_group_name_Hall '-P 1'
_space_group_name_H-M_alt 'P -1'
_symmetry_space_group_name_Hall '-P 1'
_symmetry_space_group_name_H-M 'P -1'
_atom_sites_solution_hydrogens geom
_audit_creation_method SHELXL-2013
_cell_angle_alpha 73.190(5)
_cell_angle_beta 75.819(4)
_cell_angle_gamma 66.374(3)
_cell_formula_units_Z 2
_cell_length_a 8.5884(7)
_cell_length_b 9.9165(7)
_cell_length_c 12.2788(13)
_cell_measurement_reflns_used 4687
_cell_measurement_temperature 173(2)
_cell_measurement_theta_max 26.89
_cell_measurement_theta_min 2.30
_cell_volume 907.16(14)
_computing_cell_refinement
;
SAINT (Bruker, 2013)
;
_computing_data_collection
;
APEX2 (Bruker, 2013)
;
_computing_data_reduction
;
SAINT (Bruker, 2013)
;
_computing_molecular_graphics
;
SHELXTL (Sheldrick, 2008)
;
_computing_publication_material
;
SHELXTL (Sheldrick, 2008)
;
_computing_structure_refinement
;
SHELXL2013 (Sheldrick, 2015)
;
_computing_structure_solution
;
SHELXS97 (Sheldrick, 2008)
;
_diffrn_ambient_temperature 173(2)
_diffrn_measured_fraction_theta_full 0.999
_diffrn_measured_fraction_theta_max 0.993
_diffrn_measurement_device_type 'Bruker APEXII CCD'
_diffrn_measurement_method '\f and \w scans'
_diffrn_radiation_type MoK\a
_diffrn_radiation_wavelength 0.71073
_diffrn_reflns_av_R_equivalents 0.0360
_diffrn_reflns_limit_h_max 11
_diffrn_reflns_limit_h_min -11
_diffrn_reflns_limit_k_max 12
_diffrn_reflns_limit_k_min -12
_diffrn_reflns_limit_l_max 15
_diffrn_reflns_limit_l_min -15
_diffrn_reflns_number 16122
_diffrn_reflns_theta_full 25.242
_diffrn_reflns_theta_max 27.478
_diffrn_reflns_theta_min 1.752
_exptl_absorpt_coefficient_mu 0.231
_exptl_absorpt_correction_T_max 0.979
_exptl_absorpt_correction_T_min 0.909
_exptl_absorpt_correction_type multi-scan
_exptl_absorpt_process_details
;
(SADABS; Bruker, 2013)
;
_exptl_crystal_colour colourless
_exptl_crystal_density_diffrn 1.554
_exptl_crystal_description block
_exptl_crystal_F_000 440
_exptl_crystal_size_max 0.420
_exptl_crystal_size_mid 0.100
_exptl_crystal_size_min 0.090
_refine_diff_density_max 0.556
_refine_diff_density_min -0.492
_refine_ls_extinction_method none
_refine_ls_goodness_of_fit_ref 1.038
_refine_ls_hydrogen_treatment constr
_refine_ls_matrix_type full
_refine_ls_number_parameters 266
_refine_ls_number_reflns 4123
_refine_ls_number_restraints 0
_refine_ls_restrained_S_all 1.038
_refine_ls_R_factor_all 0.0568
_refine_ls_R_factor_gt 0.0453
_refine_ls_shift/su_max 0.000
_refine_ls_shift/su_mean 0.000
_refine_ls_structure_factor_coef Fsqd
_refine_ls_weighting_details 'w=1/[\s^2^(Fo^2^)+(0.0543P)^2^+0.5222P] where P=(Fo^2^+2Fc^2^)/3'
_refine_ls_weighting_scheme calc
_refine_ls_wR_factor_gt 0.1106
_refine_ls_wR_factor_ref 0.1182
_reflns_number_gt 3357
_reflns_number_total 4123
_reflns_threshold_expression I>2\s(I)
_cod_data_source_file hg5444sup1.cif
_cod_data_source_block I
_cod_database_code 2240833
_shelx_space_group_comment
;
The symmetry employed for this shelxl refinement is uniquely defined
by the following loop, which should always be used as a source of
symmetry information in preference to the above space-group names.
They are only intended as comments.
;
_shelx_estimated_absorpt_t_min 0.909
_shelx_estimated_absorpt_t_max 0.979
_shelxl_version_number 2.013

loop_
_space_group_symop_operation_xyz
'x, y, z'
'-x, -y, -z'

loop_
_atom_site_type_symbol
_atom_site_label
_atom_site_fract_x
_atom_site_fract_y
_atom_site_fract_z
_atom_site_U_iso_or_equiv
_atom_site_adp_type
_atom_site_calc_flag
_atom_site_occupancy
S S1 0.74797(6) 0.79478(5) 0.73248(4) 0.02370(14) Uani d 1
O O1 1.10371(18) -0.02315(15) 1.11503(12) 0.0280(3) Uani d 1
O O2 1.32890(18) 0.30498(17) 0.81805(13) 0.0356(4) Uani d 1
O O3 0.53148(17) 0.65412(16) 0.91451(13) 0.0326(4) Uani d 1
O O4 0.6527(2) 0.91670(16) 0.78851(14) 0.0379(4) Uani d 1
O O5 0.90400(19) 0.79382(17) 0.65785(14) 0.0361(4) Uani d 1
N N1 0.9372(2) 0.21202(18) 1.04786(14) 0.0236(4) Uani d 1
N N2 1.0436(2) 0.38255(18) 0.89699(14) 0.0238(4) Uani d 1
N N3 0.7525(2) 0.44579(18) 0.97760(14) 0.0254(4) Uani d 1
H H3N 0.6779 0.4182 1.0336 0.031 Uiso calc 1
N N4 0.8032(2) 0.63736(17) 0.82771(13) 0.0214(3) Uani d 1
H H4N 0.9133 0.5838 0.8284 0.026 Uiso calc 1
N N5 0.4566(2) 0.88624(18) 0.63630(16) 0.0303(4) Uani d 1
N N6 0.3789(2) 0.8477(2) 0.57414(18) 0.0394(5) Uani d 1
N N7 0.7377(2) 0.40229(17) 0.58472(14) 0.0247(4) Uani d 1
N N8 0.8855(2) 0.28937(17) 0.59920(14) 0.0243(4) Uani d 1
N N9 0.9977(2) 0.32420(18) 0.63093(16) 0.0298(4) Uani d 1
N N10 0.9232(2) 0.46781(18) 0.63767(15) 0.0280(4) Uani d 1
C C1 1.2673(3) -0.1457(2) 1.11176(19) 0.0308(5) Uani d 1
H H1A 1.3074 -0.1629 1.0333 0.046 Uiso calc 1
H H1B 1.2544 -0.2373 1.1643 0.046 Uiso calc 1
H H1C 1.3512 -0.1201 1.1355 0.046 Uiso calc 1
C C2 1.0957(2) 0.1075(2) 1.04081(16) 0.0228(4) Uani d 1
C C3 1.2338(2) 0.1330(2) 0.96351(17) 0.0262(4) Uani d 1
H H3 1.3452 0.0575 0.9589 0.031 Uiso calc 1
C C4 1.1988(2) 0.2757(2) 0.89353(17) 0.0244(4) Uani d 1
C C5 0.9207(2) 0.3420(2) 0.97398(16) 0.0215(4) Uani d 1
C C6 1.2928(3) 0.4514(3) 0.7412(2) 0.0393(6) Uani d 1
H H6A 1.2067 0.4667 0.6948 0.059 Uiso calc 1
H H6B 1.3985 0.4573 0.6904 0.059 Uiso calc 1
H H6C 1.2486 0.5297 0.7861 0.059 Uiso calc 1
C C7 0.6855(2) 0.5842(2) 0.90723(16) 0.0231(4) Uani d 1
C C8 0.6097(2) 0.7766(2) 0.65845(16) 0.0215(4) Uani d 1
C C9 0.4833(3) 0.7125(2) 0.5569(2) 0.0316(5) Uani d 1
H H9 0.4601 0.6571 0.5153 0.038 Uiso calc 1
C C10 0.6314(2) 0.6612(2) 0.60716(16) 0.0212(4) Uani d 1
C C11 0.3620(3) 1.0278(3) 0.6757(3) 0.0496(7) Uani d 1
H H11A 0.2815 1.0973 0.6224 0.074 Uiso calc 1
H H11B 0.4431 1.0732 0.6783 0.074 Uiso calc 1
H H11C 0.2981 1.0074 0.7527 0.074 Uiso calc 1
C C12 0.7652(2) 0.5127(2) 0.60905(16) 0.0204(4) Uani d 1
C C13 0.9157(3) 0.1370(2) 0.5897(2) 0.0326(5) Uani d 1
H H13A 1.0396 0.0807 0.5778 0.049 Uiso calc 1
H H13B 0.8653 0.1424 0.5244 0.049 Uiso calc 1
H H13C 0.8625 0.0857 0.6606 0.049 Uiso calc 1

loop_
_atom_site_aniso_label
_atom_site_aniso_U_11
_atom_site_aniso_U_22
_atom_site_aniso_U_33
_atom_site_aniso_U_12
_atom_site_aniso_U_13
_atom_site_aniso_U_23
S1 0.0261(3) 0.0177(2) 0.0299(3) -0.00848(19) -0.0094(2) -0.00349(18)
O1 0.0263(7) 0.0221(7) 0.0311(8) -0.0045(6) -0.0073(6) -0.0024(6)
O2 0.0173(7) 0.0365(8) 0.0414(9) -0.0065(6) -0.0006(6) 0.0009(7)
O3 0.0177(7) 0.0287(7) 0.0380(8) -0.0007(6) 0.0005(6) -0.0025(6)
O4 0.0478(10) 0.0220(7) 0.0494(9) -0.0038(7) -0.0234(8) -0.0146(7)
O5 0.0301(8) 0.0364(8) 0.0425(9) -0.0205(7) -0.0075(7) 0.0047(7)
N1 0.0213(8) 0.0249(8) 0.0240(8) -0.0068(7) -0.0050(7) -0.0050(6)
N2 0.0176(8) 0.0255(8) 0.0253(8) -0.0046(7) -0.0039(7) -0.0049(7)
N3 0.0174(8) 0.0254(8) 0.0260(8) -0.0041(7) 0.0002(7) -0.0024(7)
N4 0.0162(7) 0.0200(7) 0.0251(8) -0.0028(6) -0.0050(6) -0.0042(6)
N5 0.0265(9) 0.0225(8) 0.0423(10) 0.0018(7) -0.0164(8) -0.0132(7)
N6 0.0336(10) 0.0331(10) 0.0538(12) 0.0015(8) -0.0243(9) -0.0174(9)
N7 0.0234(8) 0.0194(7) 0.0312(9) -0.0041(7) -0.0068(7) -0.0078(7)
N8 0.0260(8) 0.0182(7) 0.0293(9) -0.0047(7) -0.0063(7) -0.0087(6)
N9 0.0252(9) 0.0236(8) 0.0411(10) -0.0021(7) -0.0102(8) -0.0131(7)
N10 0.0233(8) 0.0212(8) 0.0409(10) -0.0024(7) -0.0103(8) -0.0121(7)
C1 0.0283(11) 0.0193(9) 0.0403(12) -0.0001(8) -0.0127(9) -0.0055(8)
C2 0.0234(10) 0.0227(9) 0.0236(9) -0.0058(8) -0.0094(8) -0.0056(7)
C3 0.0180(9) 0.0271(10) 0.0298(10) -0.0027(8) -0.0066(8) -0.0060(8)
C4 0.0165(9) 0.0297(10) 0.0262(10) -0.0071(8) -0.0042(8) -0.0056(8)
C5 0.0173(9) 0.0246(9) 0.0228(9) -0.0049(8) -0.0044(7) -0.0076(7)
C6 0.0283(11) 0.0411(13) 0.0386(13) -0.0145(10) 0.0007(10) 0.0043(10)
C7 0.0200(9) 0.0242(9) 0.0230(9) -0.0051(8) -0.0010(8) -0.0075(7)
C8 0.0213(9) 0.0172(8) 0.0249(9) -0.0028(7) -0.0079(8) -0.0050(7)
C9 0.0297(11) 0.0264(10) 0.0419(12) -0.0028(9) -0.0170(10) -0.0124(9)
C10 0.0209(9) 0.0187(9) 0.0237(9) -0.0057(7) -0.0056(8) -0.0040(7)
C11 0.0405(14) 0.0317(12) 0.0737(18) 0.0128(11) -0.0255(13) -0.0302(12)
C12 0.0206(9) 0.0198(8) 0.0219(9) -0.0056(7) -0.0053(7) -0.0066(7)
C13 0.0393(12) 0.0181(9) 0.0415(12) -0.0063(9) -0.0074(10) -0.0125(8)

loop_
_atom_type_symbol
_atom_type_description
_atom_type_scat_dispersion_real
_atom_type_scat_dispersion_imag
_atom_type_scat_source
C C 0.0033 0.0016 'International Tables Vol C Tables 4.2.6.8 and 6.1.1.4'
H H 0.0000 0.0000 'International Tables Vol C Tables 4.2.6.8 and 6.1.1.4'
N N 0.0061 0.0033 'International Tables Vol C Tables 4.2.6.8 and 6.1.1.4'
O O 0.0106 0.0060 'International Tables Vol C Tables 4.2.6.8 and 6.1.1.4'
S S 0.1246 0.1234 'International Tables Vol C Tables 4.2.6.8 and 6.1.1.4'

loop_
_geom_angle_atom_site_label_1
_geom_angle_atom_site_label_2
_geom_angle_atom_site_label_3
_geom_angle
O4 S1 O5 119.58(10)
O4 S1 N4 109.86(9)
O5 S1 N4 104.30(9)
O4 S1 C8 107.79(9)
O5 S1 C8 109.46(10)
N4 S1 C8 104.90(9)
C2 O1 C1 117.09(16)
C4 O2 C6 118.04(16)
C5 N1 C2 114.99(17)
C4 N2 C5 114.96(16)
C7 N3 C5 129.98(17)
C7 N3 H3N 115.0
C5 N3 H3N 115.0
C7 N4 S1 123.00(13)
C7 N4 H4N 118.5
S1 N4 H4N 118.5
N6 N5 C8 111.29(16)
N6 N5 C11 117.40(17)
C8 N5 C11 131.12(18)
C9 N6 N5 105.78(17)
N8 N7 C12 101.76(15)
N9 N8 N7 113.84(15)
N9 N8 C13 123.11(16)
N7 N8 C13 122.87(17)
N8 N9 N10 106.55(15)
N9 N10 C12 105.48(16)
O1 C1 H1A 109.5
O1 C1 H1B 109.5
H1A C1 H1B 109.5
O1 C1 H1C 109.5
H1A C1 H1C 109.5
H1B C1 H1C 109.5
O1 C2 N1 112.43(17)
O1 C2 C3 124.43(17)
N1 C2 C3 123.14(18)
C4 C3 C2 115.60(17)
C4 C3 H3 122.2
C2 C3 H3 122.2
N2 C4 O2 119.19(17)
N2 C4 C3 123.37(18)
O2 C4 C3 117.43(17)
N1 C5 N2 127.89(17)
N1 C5 N3 114.04(17)
N2 C5 N3 118.05(16)
O2 C6 H6A 109.5
O2 C6 H6B 109.5
H6A C6 H6B 109.5
O2 C6 H6C 109.5
H6A C6 H6C 109.5
H6B C6 H6C 109.5
O3 C7 N3 121.66(18)
O3 C7 N4 122.49(17)
N3 C7 N4 115.85(16)
N5 C8 C10 107.00(17)
N5 C8 S1 122.90(14)
C10 C8 S1 130.02(14)
N6 C9 C10 111.85(19)
N6 C9 H9 124.1
C10 C9 H9 124.1
C8 C10 C9 104.07(16)
C8 C10 C12 131.15(18)
C9 C10 C12 124.59(18)
N5 C11 H11A 109.5
N5 C11 H11B 109.5
H11A C11 H11B 109.5
N5 C11 H11C 109.5
H11A C11 H11C 109.5
H11B C11 H11C 109.5
N7 C12 N10 112.36(16)
N7 C12 C10 121.13(17)
N10 C12 C10 126.48(17)
N8 C13 H13A 109.5
N8 C13 H13B 109.5
H13A C13 H13B 109.5
N8 C13 H13C 109.5
H13A C13 H13C 109.5
H13B C13 H13C 109.5

loop_
_geom_bond_atom_site_label_1
_geom_bond_atom_site_label_2
_geom_bond_distance
S1 O4 1.4201(15)
S1 O5 1.4243(16)
S1 N4 1.6284(16)
S1 C8 1.751(2)
O1 C2 1.338(2)
O1 C1 1.444(2)
O2 C4 1.337(2)
O2 C6 1.444(3)
O3 C7 1.217(2)
N1 C5 1.321(2)
N1 C2 1.341(2)
N2 C4 1.330(2)
N2 C5 1.342(2)
N3 C7 1.373(2)
N3 C5 1.397(2)
N3 H3N 0.8800
N4 C7 1.378(2)
N4 H4N 0.8800
N5 N6 1.340(3)
N5 C8 1.358(2)
N5 C11 1.466(3)
N6 C9 1.325(3)
N7 N8 1.324(2)
N7 C12 1.332(2)
N8 N9 1.314(2)
N8 C13 1.462(2)
N9 N10 1.325(2)
N10 C12 1.350(2)
C1 H1A 0.9800
C1 H1B 0.9800
C1 H1C 0.9800
C2 C3 1.387(3)
C3 C4 1.383(3)
C3 H3 0.9500
C6 H6A 0.9800
C6 H6B 0.9800
C6 H6C 0.9800
C8 C10 1.389(3)
C9 C10 1.393(3)
C9 H9 0.9500
C10 C12 1.459(2)
C11 H11A 0.9800
C11 H11B 0.9800
C11 H11C 0.9800
C13 H13A 0.9800
C13 H13B 0.9800
C13 H13C 0.9800

loop_
_geom_hbond_atom_site_label_D
_geom_hbond_atom_site_label_H
_geom_hbond_atom_site_label_A
_geom_hbond_site_symmetry_A
_geom_hbond_distance_DH
_geom_hbond_distance_HA
_geom_hbond_distance_DA
_geom_hbond_angle_DHA
N3 H3N O3 2_667 0.88 2.09 2.877(2) 148.8
C1 H1A O3 1_645 0.98 2.55 3.381(3) 143.1
C1 H1C O4 2_767 0.98 2.44 3.225(3) 136.7
C11 H11A N9 1_465 0.98 2.57 3.357(3) 136.8
C13 H13B N6 2_666 0.98 2.62 3.533(3) 154.5

loop_
_geom_torsion_atom_site_label_1
_geom_torsion_atom_site_label_2
_geom_torsion_atom_site_label_3
_geom_torsion_atom_site_label_4
_geom_torsion
O4 S1 N4 C7 59.80(18)
O5 S1 N4 C7 -170.87(15)
C8 S1 N4 C7 -55.81(17)
C8 N5 N6 C9 0.1(3)
C11 N5 N6 C9 -175.4(2)
C12 N7 N8 N9 0.4(2)
C12 N7 N8 C13 175.78(18)
N7 N8 N9 N10 -0.4(2)
C13 N8 N9 N10 -175.73(18)
N8 N9 N10 C12 0.2(2)
C1 O1 C2 N1 177.72(17)
C1 O1 C2 C3 -1.3(3)
C5 N1 C2 O1 -178.07(16)
C5 N1 C2 C3 1.0(3)
O1 C2 C3 C4 179.64(18)
N1 C2 C3 C4 0.7(3)
C5 N2 C4 O2 178.90(17)
C5 N2 C4 C3 -0.2(3)
C6 O2 C4 N2 -1.7(3)
C6 O2 C4 C3 177.50(19)
C2 C3 C4 N2 -1.1(3)
C2 C3 C4 O2 179.76(18)
C2 N1 C5 N2 -2.7(3)
C2 N1 C5 N3 175.99(17)
C4 N2 C5 N1 2.3(3)
C4 N2 C5 N3 -176.29(17)
C7 N3 C5 N1 -173.08(19)
C7 N3 C5 N2 5.7(3)
C5 N3 C7 O3 171.9(2)
C5 N3 C7 N4 -7.5(3)
S1 N4 C7 O3 -2.7(3)
S1 N4 C7 N3 176.66(13)
N6 N5 C8 C10 0.1(2)
C11 N5 C8 C10 174.9(2)
N6 N5 C8 S1 177.18(16)
C11 N5 C8 S1 -8.1(3)
O4 S1 C8 N5 15.8(2)
O5 S1 C8 N5 -115.78(18)
N4 S1 C8 N5 132.80(17)
O4 S1 C8 C10 -167.94(18)
O5 S1 C8 C10 60.5(2)
N4 S1 C8 C10 -50.9(2)
N5 N6 C9 C10 -0.4(3)
N5 C8 C10 C9 -0.3(2)
S1 C8 C10 C9 -177.09(17)
N5 C8 C10 C12 -175.5(2)
S1 C8 C10 C12 7.8(3)
N6 C9 C10 C8 0.4(3)
N6 C9 C10 C12 176.0(2)
N8 N7 C12 N10 -0.3(2)
N8 N7 C12 C10 -178.32(17)
N9 N10 C12 N7 0.1(2)
N9 N10 C12 C10 177.97(18)
C8 C10 C12 N7 159.2(2)
C9 C10 C12 N7 -15.0(3)
C8 C10 C12 N10 -18.5(3)
C9 C10 C12 N10 167.3(2)

_cod_database_fobs_code 2240833
